data_7209037
loop_
_publ_author_name
'Bezzu, C. Grazia'
'Kariuki, Benson M.'
'Helliwell, Madeleine'
'Tuna, Floriana'
'Warren, John E.'
'Allan, David R.'
'McKeown, Neil B.'

_publ_section_title
;
 In-situ coordination chemistry within cobalt-containing phthalocyanine
 nanoporous crystals
;
_journal_issue 8
_journal_name_full CrystEngComm
_journal_page_first 1545
_journal_paper_doi 10.1039/c2ce26463c
_journal_volume 15
_journal_year 2013
_chemical_formula_sum 'C147.33 H174.33 Cl10.08 Co N9 O11.33'
_chemical_formula_weight 2669.01
_chemical_name_systematic
;
?
;
_space_group_IT_number 222
_symmetry_cell_setting cubic
_symmetry_space_group_name_Hall '-P 4a 2bc 3'
_symmetry_space_group_name_H-M 'P n -3 n :2'
_atom_sites_solution_hydrogens geom
_atom_sites_solution_primary direct
_atom_sites_solution_secondary difmap
_audit_creation_method SHELXL-97
_cell_angle_alpha 90.00
_cell_angle_beta 90.00
_cell_angle_gamma 90.00
_cell_formula_units_Z 12
_cell_length_a 37.5208(2)
_cell_length_b 37.5208(2)
_cell_length_c 37.5208(2)
_cell_measurement_reflns_used 9667
_cell_measurement_temperature 150(2)
_cell_measurement_theta_max 25.46
_cell_measurement_theta_min 2.24
_cell_volume 52822.2(5)
_computing_cell_refinement 'Bruker SMART'
_computing_data_collection 'Bruker SMART'
_computing_data_reduction 'Bruker SAINT'
_computing_molecular_graphics 'Bruker SHELXTL'
_computing_publication_material 'Bruker SHELXTL'
_computing_structure_refinement 'SHELXL-97 (Sheldrick, 1997)'
_computing_structure_solution 'SHELXS-97 (Sheldrick, 1990)'
_diffrn_ambient_temperature 150(2)
_diffrn_measured_fraction_theta_full 1.000
_diffrn_measured_fraction_theta_max 1.000
_diffrn_measurement_device_type 'CCD area detector'
_diffrn_measurement_method 'phi and omega scans'
_diffrn_radiation_monochromator graphite
_diffrn_radiation_source synchrotron
_diffrn_radiation_type synchrotron
_diffrn_radiation_wavelength 0.69050
_diffrn_reflns_av_R_equivalents 0.1041
_diffrn_reflns_av_sigmaI/netI 0.0350
_diffrn_reflns_limit_h_max 31
_diffrn_reflns_limit_h_min -44
_diffrn_reflns_limit_k_max 39
_diffrn_reflns_limit_k_min -40
_diffrn_reflns_limit_l_max 44
_diffrn_reflns_limit_l_min -44
_diffrn_reflns_number 191856
_diffrn_reflns_theta_full 24.27
_diffrn_reflns_theta_max 24.27
_diffrn_reflns_theta_min 0.75
_exptl_absorpt_coefficient_mu 0.300
_exptl_absorpt_correction_T_max 0.8406
_exptl_absorpt_correction_T_min 0.7742
_exptl_absorpt_correction_type multi-scan
_exptl_absorpt_process_details SADABS
_exptl_crystal_colour green
_exptl_crystal_density_diffrn 1.007
_exptl_crystal_density_method 'not measured'
_exptl_crystal_description block
_exptl_crystal_F_000 16925
_exptl_crystal_size_max 0.90
_exptl_crystal_size_mid 0.60
_exptl_crystal_size_min 0.60
_refine_diff_density_max 0.695
_refine_diff_density_min -0.631
_refine_diff_density_rms 0.046
_refine_ls_extinction_method none
_refine_ls_goodness_of_fit_ref 1.085
_refine_ls_hydrogen_treatment constr
_refine_ls_matrix_type full
_refine_ls_number_parameters 433
_refine_ls_number_reflns 7810
_refine_ls_number_restraints 364
_refine_ls_restrained_S_all 1.129
_refine_ls_R_factor_all 0.0676
_refine_ls_R_factor_gt 0.0611
_refine_ls_shift/su_max 0.011
_refine_ls_shift/su_mean 0.000
_refine_ls_structure_factor_coef Fsqd
_refine_ls_weighting_details 'calc w=1/[\s^2^(Fo^2^)+(0.1161P)^2^+10.5542P] where P=(Fo^2^+2Fc^2^)/3'
_refine_ls_weighting_scheme calc
_refine_ls_wR_factor_gt 0.1842
_refine_ls_wR_factor_ref 0.1901
_reflns_number_gt 6722
_reflns_number_total 7810
_reflns_threshold_expression >2sigma(I)
_cod_data_source_file c2ce26463c.txt
_cod_data_source_block PNC[Co-vPic)]
_cod_depositor_comments
;
The following automatic conversions were performed:

'_symmetry_cell_setting' value 'Cubic' changed to 'cubic' according
to /home/saulius/struct/CIF-dictionaries/cif_core.dic dictionary
named 'cif_core.dic' version 2.4.2 from 2011-04-26.

Automatic conversion script
Id: cif_fix_values 1891 2012-01-12 08:04:46Z andrius 
;
_cod_original_sg_symbol_H-M Pn-3n
_cod_database_code 7209037

loop_
_symmetry_equiv_pos_as_xyz
'x, y, z'
'-x+1/2, -y+1/2, z'
'-x+1/2, y, -z+1/2'
'x, -y+1/2, -z+1/2'
'z, x, y'
'z, -x+1/2, -y+1/2'
'-z+1/2, -x+1/2, y'
'-z+1/2, x, -y+1/2'
'y, z, x'
'-y+1/2, z, -x+1/2'
'y, -z+1/2, -x+1/2'
'-y+1/2, -z+1/2, x'
'y, x, -z+1/2'
'-y+1/2, -x+1/2, -z+1/2'
'y, -x+1/2, z'
'-y+1/2, x, z'
'x, z, -y+1/2'
'-x+1/2, z, y'
'-x+1/2, -z+1/2, -y+1/2'
'x, -z+1/2, y'
'z, y, -x+1/2'
'z, -y+1/2, x'
'-z+1/2, y, x'
'-z+1/2, -y+1/2, -x+1/2'
'-x, -y, -z'
'x-1/2, y-1/2, -z'
'x-1/2, -y, z-1/2'
'-x, y-1/2, z-1/2'
'-z, -x, -y'
'-z, x-1/2, y-1/2'
'z-1/2, x-1/2, -y'
'z-1/2, -x, y-1/2'
'-y, -z, -x'
'y-1/2, -z, x-1/2'
'-y, z-1/2, x-1/2'
'y-1/2, z-1/2, -x'
'-y, -x, z-1/2'
'y-1/2, x-1/2, z-1/2'
'-y, x-1/2, -z'
'y-1/2, -x, -z'
'-x, -z, y-1/2'
'x-1/2, -z, -y'
'x-1/2, z-1/2, y-1/2'
'-x, z-1/2, -y'
'-z, -y, x-1/2'
'-z, y-1/2, -x'
'z-1/2, -y, -x'
'z-1/2, y-1/2, x-1/2'

loop_
_atom_site_label
_atom_site_type_symbol
_atom_site_fract_x
_atom_site_fract_y
_atom_site_fract_z
_atom_site_U_iso_or_equiv
_atom_site_adp_type
_atom_site_occupancy
_atom_site_symmetry_multiplicity
_atom_site_calc_flag
_atom_site_refinement_flags
_atom_site_disorder_assembly
_atom_site_disorder_group
Co1 Co 0.7500 0.7500 0.078173(14) 0.03992(18) Uani 1 4 d S . .
O1 O 0.88834(3) 0.59611(4) 0.11059(4) 0.0572(4) Uani 1 1 d . A .
O2 O 0.83106(4) 0.56048(3) 0.11110(4) 0.0590(4) Uani 1 1 d . . .
N1S N 0.7500 0.7500 0.02018(10) 0.0579(9) Uani 1 4 d S . .
N1 N 0.77816(4) 0.70712(4) 0.08178(4) 0.0422(4) Uani 1 1 d . A .
N2 N 0.73162(4) 0.66219(4) 0.08506(4) 0.0450(4) Uani 1 1 d . A .
C1 C 0.82552(5) 0.66805(5) 0.08898(5) 0.0451(4) Uani 1 1 d . . .
C2 C 0.85857(5) 0.65207(5) 0.09581(5) 0.0480(4) Uani 1 1 d . A .
H2 H 0.8800 0.6656 0.0957 0.058 Uiso 1 1 calc R . .
C3 C 0.85876(5) 0.61615(5) 0.10259(6) 0.0493(5) Uani 1 1 d . . .
C4 C 0.82682(5) 0.59583(5) 0.10235(6) 0.0511(5) Uani 1 1 d . A .
C5 C 0.79443(5) 0.61148(5) 0.09487(6) 0.0507(5) Uani 1 1 d . . .
H5 H 0.7731 0.5979 0.0941 0.061 Uiso 1 1 calc R A .
C6 C 0.79439(5) 0.64814(5) 0.08841(5) 0.0464(4) Uani 1 1 d . A .
C7 C 0.76520(5) 0.67292(5) 0.08433(5) 0.0438(4) Uani 1 1 d . . .
C8 C 0.70498(5) 0.68548(5) 0.08461(5) 0.0433(4) Uani 1 1 d . . .
C9 C 0.92121(5) 0.61367(6) 0.11408(7) 0.0615(6) Uani 1 1 d . . .
C10 C 0.92955(6) 0.62805(6) 0.14752(8) 0.0720(7) Uani 1 1 d . A .
C11 C 0.96344(8) 0.64241(8) 0.15138(10) 0.0916(10) Uani 1 1 d . . .
H11 H 0.9704 0.6523 0.1737 0.110 Uiso 1 1 calc R A .
C12 C 0.98680(8) 0.64258(9) 0.12380(13) 0.1094(14) Uani 1 1 d . A .
H12 H 1.0098 0.6526 0.1271 0.131 Uiso 1 1 calc R . .
C13 C 0.97790(7) 0.62852(10) 0.09097(12) 0.1070(13) Uani 1 1 d . . .
H13 H 0.9947 0.6294 0.0720 0.128 Uiso 1 1 calc R A .
C14 C 0.94390(6) 0.61270(7) 0.08517(8) 0.0778(8) Uani 1 1 d . A .
C15 C 0.90340(8) 0.62611(7) 0.17789(8) 0.0786(7) Uani 1 1 d . . .
H15 H 0.8793 0.6318 0.1681 0.094 Uiso 1 1 calc R A .
C16 C 0.90182(9) 0.58853(8) 0.19330(9) 0.0853(8) Uani 1 1 d . A .
H16A H 0.8962 0.5715 0.1743 0.128 Uiso 1 1 calc R . .
H16B H 0.8833 0.5874 0.2117 0.128 Uiso 1 1 calc R . .
H16C H 0.9249 0.5825 0.2039 0.128 Uiso 1 1 calc R . .
C17 C 0.91076(13) 0.65204(9) 0.20873(11) 0.1227(14) Uani 1 1 d . A .
H17A H 0.9334 0.6458 0.2202 0.184 Uiso 1 1 calc R . .
H17B H 0.8914 0.6505 0.2262 0.184 Uiso 1 1 calc R . .
H17C H 0.9122 0.6764 0.1995 0.184 Uiso 1 1 calc R . .
C18 C 0.93305(9) 0.59448(10) 0.05109(9) 0.0992(10) Uani 1 1 d U . .
H18 H 0.9071 0.5992 0.0474 0.119 Uiso 1 1 calc R A .
C19 C 0.95258(17) 0.60761(17) 0.01814(14) 0.167(2) Uani 1 1 d U A .
H19A H 0.9783 0.6076 0.0227 0.250 Uiso 1 1 calc R . .
H19B H 0.9447 0.6319 0.0124 0.250 Uiso 1 1 calc R . .
H19C H 0.9473 0.5918 -0.0020 0.250 Uiso 1 1 calc R . .
C20 C 0.93787(13) 0.55403(11) 0.05431(13) 0.1296(14) Uani 1 1 d U A .
H20A H 0.9631 0.5486 0.0583 0.194 Uiso 1 1 calc R . .
H20B H 0.9298 0.5425 0.0323 0.194 Uiso 1 1 calc R . .
H20C H 0.9238 0.5451 0.0744 0.194 Uiso 1 1 calc R . .
C21A C 0.79969(15) 0.5398(2) 0.10956(18) 0.0529(13) Uani 0.520(6) 1 d PGU A 1
C22A C 0.79037(16) 0.51870(18) 0.08059(15) 0.0703(13) Uani 0.520(6) 1 d PGU A 1
C23A C 0.76021(15) 0.49724(13) 0.08225(15) 0.0788(16) Uani 0.520(6) 1 d PGU A 1
H23A H 0.7538 0.4828 0.0624 0.095 Uiso 0.520(6) 1 calc PR A 1
C24A C 0.73938(12) 0.49691(13) 0.11288(18) 0.0886(16) Uani 0.520(6) 1 d PGU A 1
H24A H 0.7188 0.4822 0.1140 0.106 Uiso 0.520(6) 1 calc PR A 1
C25A C 0.74870(14) 0.51803(16) 0.14186(16) 0.0830(15) Uani 0.520(6) 1 d PGU A 1
H25A H 0.7345 0.5178 0.1628 0.100 Uiso 0.520(6) 1 calc PR A 1
C26A C 0.77886(16) 0.53949(19) 0.14020(16) 0.0650(11) Uani 0.520(6) 1 d PGU A 1
C21B C 0.80284(17) 0.5397(2) 0.1074(2) 0.0603(15) Uani 0.480(6) 1 d PGU A 2
C22B C 0.80116(15) 0.52140(19) 0.07524(18) 0.0630(12) Uani 0.480(6) 1 d PGU A 2
C23B C 0.77178(16) 0.50020(14) 0.06752(15) 0.0798(16) Uani 0.480(6) 1 d PGU A 2
H23B H 0.7706 0.4877 0.0455 0.096 Uiso 0.480(6) 1 calc PR A 2
C24B C 0.74408(12) 0.49733(14) 0.09194(19) 0.0853(17) Uani 0.480(6) 1 d PGU A 2
H24B H 0.7240 0.4828 0.0867 0.102 Uiso 0.480(6) 1 calc PR A 2
C25B C 0.74575(15) 0.51566(19) 0.12409(17) 0.0800(15) Uani 0.480(6) 1 d PGU A 2
H25B H 0.7268 0.5137 0.1408 0.096 Uiso 0.480(6) 1 calc PR A 2
C26B C 0.7751(2) 0.5369(2) 0.13182(17) 0.0751(14) Uani 0.480(6) 1 d PGDU A 2
C27A C 0.8152(2) 0.5211(2) 0.0478(2) 0.0763(15) Uani 0.520(6) 1 d PU A 1
H27A H 0.8224 0.5467 0.0464 0.092 Uiso 0.520(6) 1 calc PR A 1
C28A C 0.8507(2) 0.5002(2) 0.0516(2) 0.090(2) Uani 0.520(6) 1 d PU A 1
H28D H 0.8604 0.4951 0.0279 0.135 Uiso 0.520(6) 1 calc PR A 1
H28E H 0.8462 0.4777 0.0642 0.135 Uiso 0.520(6) 1 calc PR A 1
H28F H 0.8678 0.5145 0.0652 0.135 Uiso 0.520(6) 1 calc PR A 1
C29A C 0.7985(3) 0.5129(3) 0.0118(2) 0.135(3) Uani 0.520(6) 1 d PU A 1
H29A H 0.7886 0.5348 0.0016 0.202 Uiso 0.520(6) 1 calc PR A 1
H29B H 0.7795 0.4953 0.0148 0.202 Uiso 0.520(6) 1 calc PR A 1
H29C H 0.8168 0.5034 -0.0043 0.202 Uiso 0.520(6) 1 calc PR A 1
C27B C 0.8313(2) 0.5246(2) 0.0479(3) 0.0817(18) Uani 0.480(6) 1 d PU A 2
H27B H 0.8508 0.5372 0.0608 0.098 Uiso 0.480(6) 1 calc PR A 2
C28B C 0.8463(3) 0.4881(3) 0.0396(3) 0.111(3) Uani 0.480(6) 1 d PU A 2
H28A H 0.8675 0.4906 0.0245 0.167 Uiso 0.480(6) 1 calc PR A 2
H28B H 0.8283 0.4739 0.0271 0.167 Uiso 0.480(6) 1 calc PR A 2
H28C H 0.8529 0.4761 0.0619 0.167 Uiso 0.480(6) 1 calc PR A 2
C29B C 0.8230(3) 0.5472(3) 0.0180(3) 0.140(3) Uani 0.480(6) 1 d PU A 2
H29D H 0.8102 0.5683 0.0263 0.209 Uiso 0.480(6) 1 calc PR A 2
H29E H 0.8081 0.5340 0.0010 0.209 Uiso 0.480(6) 1 calc PR A 2
H29F H 0.8452 0.5545 0.0063 0.209 Uiso 0.480(6) 1 calc PR A 2
C30 C 0.78358(10) 0.55963(8) 0.16995(9) 0.0972(9) Uani 1 1 d DU . .
H30 H 0.7997 0.5804 0.1657 0.117 Uiso 1 1 calc R A 1
C31 C 0.79565(12) 0.53684(11) 0.20099(12) 0.1225(13) Uani 1 1 d U A .
H31A H 0.7799 0.5161 0.2032 0.184 Uiso 1 1 calc R . .
H31B H 0.7948 0.5509 0.2230 0.184 Uiso 1 1 calc R . .
H31C H 0.8201 0.5287 0.1968 0.184 Uiso 1 1 calc R . .
C32A C 0.7422(3) 0.5720(4) 0.1800(3) 0.120(3) Uani 0.502(15) 1 d PU A 1
H32A H 0.7261 0.5516 0.1772 0.179 Uiso 0.502(15) 1 calc PR A 1
H32B H 0.7347 0.5912 0.1639 0.179 Uiso 0.502(15) 1 calc PR A 1
H32C H 0.7414 0.5805 0.2047 0.179 Uiso 0.502(15) 1 calc PR A 1
C32B C 0.7629(4) 0.5912(3) 0.1818(3) 0.113(3) Uani 0.498(15) 1 d PU A 2
H32D H 0.7635 0.6095 0.1632 0.170 Uiso 0.498(15) 1 calc PR A 2
H32E H 0.7733 0.6008 0.2038 0.170 Uiso 0.498(15) 1 calc PR A 2
H32F H 0.7381 0.5842 0.1863 0.170 Uiso 0.498(15) 1 calc PR A 2
Cl1S Cl 0.7500 0.7500 0.7500 0.097(2) Uani 0.50 24 d SP . .
C1S C 0.77912(19) 0.7443(3) 0.00166(19) 0.123(2) Uani 0.50 1 d PU . .
C2S C 0.7800(3) 0.7425(4) -0.0347(2) 0.156(3) Uani 0.50 1 d PU . .
C3S C 0.7500 0.7500 -0.0551(2) 0.155(3) Uani 1 4 d SU . .
C4S C 0.7500 0.7500 -0.0957(3) 0.222(6) Uani 1 4 d SU . .

loop_
_atom_site_aniso_label
_atom_site_aniso_U_11
_atom_site_aniso_U_22
_atom_site_aniso_U_33
_atom_site_aniso_U_23
_atom_site_aniso_U_13
_atom_site_aniso_U_12
Co1 0.0313(2) 0.0313(2) 0.0571(3) 0.000 0.000 0.000
O1 0.0378(7) 0.0437(7) 0.0901(11) 0.0061(7) -0.0116(7) 0.0058(5)
O2 0.0429(7) 0.0349(7) 0.0994(11) 0.0070(7) -0.0105(7) 0.0033(5)
N1S 0.0546(12) 0.0546(12) 0.064(2) 0.000 0.000 0.000
N1 0.0344(7) 0.0341(7) 0.0581(9) -0.0022(6) -0.0017(6) -0.0003(6)
N2 0.0356(8) 0.0352(7) 0.0643(10) 0.0021(6) -0.0037(7) 0.0003(6)
C1 0.0374(9) 0.0372(9) 0.0608(11) -0.0014(8) -0.0047(8) 0.0007(7)
C2 0.0373(9) 0.0418(9) 0.0648(12) -0.0018(8) -0.0058(8) 0.0005(7)
C3 0.0378(9) 0.0432(10) 0.0671(12) 0.0013(8) -0.0078(8) 0.0048(7)
C4 0.0450(10) 0.0362(9) 0.0722(13) 0.0035(8) -0.0080(9) 0.0043(8)
C5 0.0384(9) 0.0353(9) 0.0783(13) 0.0022(9) -0.0080(9) 0.0004(7)
C6 0.0381(9) 0.0372(9) 0.0640(11) -0.0014(8) -0.0057(8) 0.0017(7)
C7 0.0369(9) 0.0344(9) 0.0602(11) 0.0000(7) -0.0059(8) 0.0001(7)
C8 0.0361(9) 0.0353(8) 0.0586(11) 0.0031(7) -0.0019(7) -0.0011(7)
C9 0.0376(10) 0.0511(11) 0.0959(17) 0.0173(11) -0.0132(10) 0.0033(8)
C10 0.0604(13) 0.0522(12) 0.1035(19) 0.0173(12) -0.0318(13) -0.0019(10)
C11 0.0653(16) 0.0773(17) 0.132(3) 0.0338(18) -0.0419(18) -0.0146(13)
C12 0.0590(17) 0.099(2) 0.170(4) 0.058(2) -0.044(2) -0.0168(15)
C13 0.0488(14) 0.125(3) 0.147(3) 0.069(3) 0.0062(17) 0.0057(15)
C14 0.0500(12) 0.0813(17) 0.102(2) 0.0329(15) -0.0030(13) 0.0121(11)
C15 0.0835(17) 0.0661(15) 0.0863(18) 0.0002(13) -0.0221(14) 0.0063(13)
C16 0.0876(19) 0.0765(17) 0.092(2) 0.0106(15) -0.0045(16) -0.0008(14)
C17 0.174(4) 0.080(2) 0.114(3) -0.0149(19) -0.041(3) 0.006(2)
C18 0.088(2) 0.110(2) 0.100(2) 0.0247(19) 0.0139(17) 0.0231(18)
C19 0.184(5) 0.193(5) 0.124(4) 0.025(3) 0.039(3) -0.015(4)
C20 0.139(3) 0.110(2) 0.140(3) -0.007(2) -0.005(3) 0.034(2)
C21A 0.038(2) 0.030(3) 0.090(3) 0.004(2) -0.011(2) -0.001(2)
C22A 0.062(3) 0.049(2) 0.100(3) 0.000(2) -0.018(2) -0.003(2)
C23A 0.072(4) 0.050(2) 0.114(4) -0.004(3) -0.019(3) -0.016(2)
C24A 0.072(3) 0.057(3) 0.136(4) 0.013(3) -0.004(3) -0.013(2)
C25A 0.064(3) 0.057(3) 0.128(4) 0.018(3) 0.011(3) -0.001(2)
C26A 0.047(2) 0.038(2) 0.110(3) 0.011(2) 0.007(2) 0.0040(18)
C21B 0.053(3) 0.036(3) 0.092(3) -0.001(3) -0.008(2) 0.011(3)
C22B 0.053(3) 0.039(2) 0.097(3) -0.001(2) -0.012(2) -0.002(2)
C23B 0.076(4) 0.049(3) 0.114(4) -0.005(3) -0.013(3) -0.017(2)
C24B 0.074(3) 0.059(3) 0.124(4) 0.014(3) -0.002(3) -0.022(3)
C25B 0.061(3) 0.056(3) 0.122(4) 0.020(3) 0.008(3) -0.001(2)
C26B 0.063(3) 0.046(3) 0.117(3) 0.007(2) 0.006(2) 0.008(2)
C27A 0.078(4) 0.062(3) 0.089(3) -0.006(2) -0.015(3) 0.000(3)
C28A 0.102(4) 0.081(5) 0.086(5) -0.001(3) -0.002(3) 0.019(4)
C29A 0.141(6) 0.163(7) 0.099(4) -0.018(5) -0.041(4) 0.014(5)
C27B 0.084(4) 0.066(3) 0.096(3) -0.006(3) 0.010(4) 0.005(4)
C28B 0.141(7) 0.092(6) 0.101(7) -0.023(4) -0.005(5) 0.040(5)
C29B 0.170(7) 0.122(6) 0.126(5) 0.031(5) 0.020(5) 0.038(5)
C30 0.121(2) 0.0665(15) 0.1040(19) 0.0031(13) 0.0298(17) 0.0242(15)
C31 0.130(3) 0.105(3) 0.133(3) 0.019(2) -0.003(2) 0.038(2)
C32A 0.112(5) 0.105(7) 0.142(6) -0.020(5) 0.012(5) 0.044(5)
C32B 0.134(8) 0.086(5) 0.121(5) -0.010(4) 0.013(5) 0.039(5)
Cl1S 0.097(2) 0.097(2) 0.097(2) 0.000 0.000 0.000
C1S 0.088(4) 0.207(7) 0.075(3) -0.004(5) 0.023(3) 0.027(5)
C2S 0.147(6) 0.234(7) 0.085(3) -0.002(5) 0.024(3) 0.028(6)
C3S 0.195(5) 0.195(5) 0.074(4) 0.000 0.000 0.000
C4S 0.294(9) 0.294(9) 0.079(4) 0.000 0.000 0.000

loop_
_atom_type_symbol
_atom_type_description
_atom_type_scat_dispersion_real
_atom_type_scat_dispersion_imag
_atom_type_scat_source
C C 0.0033 0.0016 'International Tables Vol C Tables 4.2.6.8 and 6.1.1.4'
H H 0.0000 0.0000 'International Tables Vol C Tables 4.2.6.8 and 6.1.1.4'
N N 0.0061 0.0033 'International Tables Vol C Tables 4.2.6.8 and 6.1.1.4'
O O 0.0106 0.0060 'International Tables Vol C Tables 4.2.6.8 and 6.1.1.4'
Co Co 0.3494 0.9721 'International Tables Vol C Tables 4.2.6.8 and 6.1.1.4'
Cl Cl 0.1484 0.1585 'International Tables Vol C Tables 4.2.6.8 and 6.1.1.4'

loop_
_geom_angle_atom_site_label_1
_geom_angle_atom_site_label_2
_geom_angle_atom_site_label_3
_geom_angle
_geom_angle_site_symmetry_1
_geom_angle_site_symmetry_3
N1 Co1 N1 171.96(10) 16_655 15_565
N1 Co1 N1 89.719(7) 16_655 .
N1 Co1 N1 89.719(7) 15_565 .
N1 Co1 N1 89.719(7) 16_655 2_665
N1 Co1 N1 89.719(7) 15_565 2_665
N1 Co1 N1 171.96(10) . 2_665
N1 Co1 N1S 94.02(5) 16_655 .
N1 Co1 N1S 94.02(5) 15_565 .
N1 Co1 N1S 94.02(5) . .
N1 Co1 N1S 94.02(5) 2_665 .
C3 O1 C9 118.24(15) . .
C21B O2 C4 116.7(5) . .
C21B O2 C21A 4.7(6) . .
C4 O2 C21A 115.0(4) . .
C1S N1S C1S 73.7(4) . 15_565
C1S N1S C1S 73.7(4) . 16_655
C1S N1S C1S 116.1(8) 15_565 16_655
C1S N1S C1S 116.1(8) . 2_665
C1S N1S C1S 73.7(4) 15_565 2_665
C1S N1S C1S 73.7(4) 16_655 2_665
C1S N1S Co1 122.0(4) . .
C1S N1S Co1 122.0(4) 15_565 .
C1S N1S Co1 122.0(4) 16_655 .
C1S N1S Co1 122.0(4) 2_665 .
C8 N1 C7 106.96(14) 16_655 .
C8 N1 Co1 126.81(12) 16_655 .
C7 N1 Co1 126.10(12) . .
C7 N2 C8 121.08(15) . .
C6 C1 C2 121.19(17) . .
C6 C1 C8 105.81(15) . 16_655
C2 C1 C8 132.78(16) . 16_655
C3 C2 C1 117.32(17) . .
C3 C2 H2 121.3 . .
C1 C2 H2 121.3 . .
C2 C3 O1 125.61(17) . .
C2 C3 C4 121.47(17) . .
O1 C3 C4 112.92(16) . .
O2 C4 C5 124.16(17) . .
O2 C4 C3 114.72(16) . .
C5 C4 C3 121.09(17) . .
C4 C5 C6 117.12(17) . .
C4 C5 H5 121.4 . .
C6 C5 H5 121.4 . .
C1 C6 C5 121.80(17) . .
C1 C6 C7 107.06(15) . .
C5 C6 C7 130.77(17) . .
N2 C7 N1 128.45(16) . .
N2 C7 C6 121.59(16) . .
N1 C7 C6 109.87(15) . .
N2 C8 N1 127.74(16) . 15_565
N2 C8 C1 121.92(15) . 15_565
N1 C8 C1 110.29(15) 15_565 15_565
C14 C9 C10 125.2(2) . .
C14 C9 O1 117.1(2) . .
C10 C9 O1 117.4(2) . .
C11 C10 C9 116.6(3) . .
C11 C10 C15 122.5(3) . .
C9 C10 C15 120.9(2) . .
C12 C11 C10 120.9(3) . .
C12 C11 H11 119.5 . .
C10 C11 H11 119.5 . .
C11 C12 C13 121.5(3) . .
C11 C12 H12 119.3 . .
C13 C12 H12 119.3 . .
C12 C13 C14 120.8(3) . .
C12 C13 H13 119.6 . .
C14 C13 H13 119.6 . .
C9 C14 C13 114.9(3) . .
C9 C14 C18 120.9(2) . .
C13 C14 C18 124.1(3) . .
C10 C15 C16 110.9(2) . .
C10 C15 C17 115.0(3) . .
C16 C15 C17 107.9(3) . .
C10 C15 H15 107.6 . .
C16 C15 H15 107.6 . .
C17 C15 H15 107.6 . .
C15 C16 H16A 109.5 . .
C15 C16 H16B 109.5 . .
H16A C16 H16B 109.5 . .
C15 C16 H16C 109.5 . .
H16A C16 H16C 109.5 . .
H16B C16 H16C 109.5 . .
C15 C17 H17A 109.5 . .
C15 C17 H17B 109.5 . .
H17A C17 H17B 109.5 . .
C15 C17 H17C 109.5 . .
H17A C17 H17C 109.5 . .
H17B C17 H17C 109.5 . .
C14 C18 C19 114.4(4) . .
C14 C18 C20 110.5(3) . .
C19 C18 C20 109.2(4) . .
C14 C18 H18 107.5 . .
C19 C18 H18 107.5 . .
C20 C18 H18 107.5 . .
C18 C19 H19A 109.5 . .
C18 C19 H19B 109.5 . .
H19A C19 H19B 109.5 . .
C18 C19 H19C 109.5 . .
H19A C19 H19C 109.5 . .
H19B C19 H19C 109.5 . .
C18 C20 H20A 109.5 . .
C18 C20 H20B 109.5 . .
H20A C20 H20B 109.5 . .
C18 C20 H20C 109.5 . .
H20A C20 H20C 109.5 . .
H20B C20 H20C 109.5 . .
C22A C21A C26A 120.0 . .
C22A C21A O2 123.7(4) . .
C26A C21A O2 116.1(4) . .
C23A C22A C21A 120.0 . .
C23A C22A C27A 124.1(4) . .
C21A C22A C27A 115.9(4) . .
C22A C23A C24A 120.0 . .
C22A C23A H23A 120.0 . .
C24A C23A H23A 120.0 . .
C25A C24A C23A 120.0 . .
C25A C24A H24A 120.0 . .
C23A C24A H24A 120.0 . .
C26A C25A C24A 120.0 . .
C26A C25A H25A 120.0 . .
C24A C25A H25A 120.0 . .
C30 C26A C25A 113.0(4) . .
C30 C26A C21A 126.9(4) . .
C25A C26A C21A 120.0 . .
O2 C21B C22B 114.8(5) . .
O2 C21B C26B 125.1(5) . .
C22B C21B C26B 120.0 . .
C23B C22B C21B 120.0 . .
C23B C22B C27B 119.3(5) . .
C21B C22B C27B 120.7(5) . .
C22B C23B C24B 120.0 . .
C22B C23B H23B 120.0 . .
C24B C23B H23B 120.0 . .
C25B C24B C23B 120.0 . .
C25B C24B H24B 120.0 . .
C23B C24B H24B 120.0 . .
C24B C25B C26B 120.0 . .
C24B C25B H25B 120.0 . .
C26B C25B H25B 120.0 . .
C25B C26B C21B 120.0 . .
C25B C26B C30 127.8(4) . .
C21B C26B C30 112.2(4) . .
C29A C27A C22A 116.6(6) . .
C29A C27A C28A 109.4(7) . .
C22A C27A C28A 114.5(6) . .
C29A C27A H27A 105.0 . .
C22A C27A H27A 105.0 . .
C28A C27A H27A 105.0 . .
C27A C28A H28D 109.5 . .
C27A C28A H28E 109.5 . .
H28D C28A H28E 109.5 . .
C27A C28A H28F 109.5 . .
H28D C28A H28F 109.5 . .
H28E C28A H28F 109.5 . .
C27A C29A H29A 109.5 . .
C27A C29A H29B 109.5 . .
H29A C29A H29B 109.5 . .
C27A C29A H29C 109.5 . .
H29A C29A H29C 109.5 . .
H29B C29A H29C 109.5 . .
C29B C27B C28B 116.9(8) . .
C29B C27B C22B 114.2(8) . .
C28B C27B C22B 110.0(8) . .
C29B C27B H27B 104.8 . .
C28B C27B H27B 104.8 . .
C22B C27B H27B 104.8 . .
C27B C28B H28A 109.5 . .
C27B C28B H28B 109.5 . .
H28A C28B H28B 109.5 . .
C27B C28B H28C 109.5 . .
H28A C28B H28C 109.5 . .
H28B C28B H28C 109.5 . .
C27B C29B H29D 109.5 . .
C27B C29B H29E 109.5 . .
H29D C29B H29E 109.5 . .
C27B C29B H29F 109.5 . .
H29D C29B H29F 109.5 . .
H29E C29B H29F 109.5 . .
C26A C30 C32B 128.4(6) . .
C26A C30 C31 110.9(4) . .
C32B C30 C31 112.2(5) . .
C26A C30 C32A 102.7(6) . .
C32B C30 C32A 38.9(4) . .
C31 C30 C32A 105.2(5) . .
C26A C30 C26B 4.6(7) . .
C32B C30 C26B 123.8(6) . .
C31 C30 C26B 114.9(4) . .
C32A C30 C26B 99.0(6) . .
C26A C30 H30 112.5 . .
C32B C30 H30 75.0 . .
C31 C30 H30 112.5 . .
C32A C30 H30 112.5 . .
C26B C30 H30 111.8 . .
C30 C31 H31A 109.5 . .
C30 C31 H31B 109.5 . .
H31A C31 H31B 109.5 . .
C30 C31 H31C 109.5 . .
H31A C31 H31C 109.5 . .
H31B C31 H31C 109.5 . .
C30 C32A H32A 109.5 . .
C30 C32A H32B 109.5 . .
C30 C32A H32C 109.5 . .
C30 C32B H32D 109.5 . .
C30 C32B H32E 109.5 . .
H32D C32B H32E 109.5 . .
C30 C32B H32F 109.5 . .
H32D C32B H32F 109.5 . .
H32E C32B H32F 109.5 . .
N1S C1S C2S 123.9(8) . .
N1S C1S C1S 53.14(18) . 15_565
C2S C1S C1S 89.6(8) . 15_565
N1S C1S C1S 53.14(18) . 16_655
C2S C1S C1S 93.2(7) . 16_655
C1S C1S C1S 90.000(2) 15_565 16_655
C1S C2S C3S 121.3(8) . .
C1S C2S C2S 90.2(7) . 15_565
C3S C2S C2S 53.8(2) . 15_565
C1S C2S C2S 86.8(7) . 16_655
C3S C2S C2S 53.8(2) . 16_655
C2S C2S C2S 90.000(2) 15_565 16_655
C2S C3S C2S 113.2(10) 16_655 15_565
C2S C3S C2S 72.4(5) 16_655 .
C2S C3S C2S 72.4(5) 15_565 .
C2S C3S C2S 72.4(5) 16_655 2_665
C2S C3S C2S 72.4(5) 15_565 2_665
C2S C3S C2S 113.2(10) . 2_665
C2S C3S C4S 123.4(5) 16_655 .
C2S C3S C4S 123.4(5) 15_565 .
C2S C3S C4S 123.4(5) . .
C2S C3S C4S 123.4(5) 2_665 .

loop_
_geom_bond_atom_site_label_1
_geom_bond_atom_site_label_2
_geom_bond_distance
_geom_bond_site_symmetry_2
Co1 N1 1.9297(14) 16_655
Co1 N1 1.9297(14) 15_565
Co1 N1 1.9297(14) .
Co1 N1 1.9297(14) 2_665
Co1 N1S 2.176(4) .
O1 C3 1.374(2) .
O1 C9 1.404(2) .
O2 C21B 1.322(4) .
O2 C4 1.376(2) .
O2 C21A 1.411(3) .
N1S C1S 1.312(7) .
N1S C1S 1.312(7) 15_565
N1S C1S 1.312(7) 16_655
N1S C1S 1.312(7) 2_665
N1 C8 1.371(2) 16_655
N1 C7 1.375(2) .
N2 C7 1.323(2) .
N2 C8 1.328(2) .
C1 C6 1.387(2) .
C1 C2 1.401(3) .
C1 C8 1.455(2) 16_655
C2 C3 1.372(3) .
C2 H2 0.9500 .
C3 C4 1.420(3) .
C4 C5 1.378(3) .
C5 C6 1.397(3) .
C5 H5 0.9500 .
C6 C7 1.445(2) .
C8 N1 1.371(2) 15_565
C8 C1 1.455(2) 15_565
C9 C14 1.379(4) .
C9 C10 1.401(4) .
C10 C11 1.389(4) .
C10 C15 1.505(4) .
C11 C12 1.356(5) .
C11 H11 0.9500 .
C12 C13 1.381(6) .
C12 H12 0.9500 .
C13 C14 1.424(4) .
C13 H13 0.9500 .
C14 C18 1.506(5) .
C15 C16 1.525(4) .
C15 C17 1.537(4) .
C15 H15 1.0000 .
C16 H16A 0.9800 .
C16 H16B 0.9800 .
C16 H16C 0.9800 .
C17 H17A 0.9800 .
C17 H17B 0.9800 .
C17 H17C 0.9800 .
C18 C19 1.519(5) .
C18 C20 1.533(5) .
C18 H18 1.0000 .
C19 H19A 0.9800 .
C19 H19B 0.9800 .
C19 H19C 0.9800 .
C20 H20A 0.9800 .
C20 H20B 0.9800 .
C20 H20C 0.9800 .
C21A C22A 1.3900 .
C21A C26A 1.3900 .
C22A C23A 1.3900 .
C22A C27A 1.546(9) .
C23A C24A 1.3900 .
C23A H23A 0.9500 .
C24A C25A 1.3900 .
C24A H24A 0.9500 .
C25A C26A 1.3900 .
C25A H25A 0.9500 .
C26A C30 1.360(6) .
C21B C22B 1.3900 .
C21B C26B 1.3900 .
C22B C23B 1.3900 .
C22B C27B 1.531(8) .
C23B C24B 1.3900 .
C23B H23B 0.9500 .
C24B C25B 1.3900 .
C24B H24B 0.9500 .
C25B C26B 1.3900 .
C25B H25B 0.9500 .
C26B C30 1.696(6) .
C27A C29A 1.521(10) .
C27A C28A 1.551(11) .
C27A H27A 1.0000 .
C28A H28D 0.9800 .
C28A H28E 0.9800 .
C28A H28F 0.9800 .
C29A H29A 0.9800 .
C29A H29B 0.9800 .
C29A H29C 0.9800 .
C27B C29B 1.439(13) .
C27B C28B 1.513(12) .
C27B H27B 1.0000 .
C28B H28A 0.9800 .
C28B H28B 0.9800 .
C28B H28C 0.9800 .
C29B H29D 0.9800 .
C29B H29E 0.9800 .
C29B H29F 0.9800 .
C30 C32B 1.486(7) .
C30 C31 1.514(5) .
C30 C32A 1.664(9) .
C30 H30 1.0000 .
C31 H31A 0.9800 .
C31 H31B 0.9800 .
C31 H31C 0.9800 .
C32A H32A 0.9800 .
C32A H32B 0.9800 .
C32A H32C 0.9800 .
C32B H32D 0.9800 .
C32B H32E 0.9800 .
C32B H32F 0.9800 .
C1S C2S 1.366(11) .
C1S C1S 1.574(10) 15_565
C1S C1S 1.574(10) 16_655
C2S C3S 1.392(10) .
C2S C2S 1.643(14) 15_565
C2S C2S 1.643(14) 16_655
C3S C2S 1.392(10) 16_655
C3S C2S 1.392(10) 15_565
C3S C2S 1.392(10) 2_665
C3S C4S 1.524(13) .

loop_
_geom_torsion_atom_site_label_1
_geom_torsion_atom_site_label_2
_geom_torsion_atom_site_label_3
_geom_torsion_atom_site_label_4
_geom_torsion
_geom_torsion_site_symmetry_1
_geom_torsion_site_symmetry_4
N1 Co1 N1S C1S 44.4(7) 16_655 .
N1 Co1 N1S C1S -135.6(7) 15_565 .
N1 Co1 N1S C1S -45.6(7) . .
N1 Co1 N1S C1S 134.4(7) 2_665 .
N1 Co1 N1S C1S 134.4(7) 16_655 15_565
N1 Co1 N1S C1S -45.6(7) 15_565 15_565
N1 Co1 N1S C1S 44.4(7) . 15_565
N1 Co1 N1S C1S -135.6(7) 2_665 15_565
N1 Co1 N1S C1S -45.6(7) 16_655 16_655
N1 Co1 N1S C1S 134.4(7) 15_565 16_655
N1 Co1 N1S C1S -135.6(7) . 16_655
N1 Co1 N1S C1S 44.4(7) 2_665 16_655
N1 Co1 N1S C1S -135.6(7) 16_655 2_665
N1 Co1 N1S C1S 44.4(7) 15_565 2_665
N1 Co1 N1S C1S 134.4(7) . 2_665
N1 Co1 N1S C1S -45.6(7) 2_665 2_665
N1 Co1 N1 C8 -1.46(19) 16_655 16_655
N1 Co1 N1 C8 -173.44(12) 15_565 16_655
N1 Co1 N1 C8 -87.45(16) 2_665 16_655
N1S Co1 N1 C8 92.55(15) . 16_655
N1 Co1 N1 C7 173.98(12) 16_655 .
N1 Co1 N1 C7 1.99(19) 15_565 .
N1 Co1 N1 C7 87.99(16) 2_665 .
N1S Co1 N1 C7 -92.01(15) . .
C6 C1 C2 C3 -1.3(3) . .
C8 C1 C2 C3 172.4(2) 16_655 .
C1 C2 C3 O1 -178.5(2) . .
C1 C2 C3 C4 0.6(3) . .
C9 O1 C3 C2 3.5(3) . .
C9 O1 C3 C4 -175.6(2) . .
C21B O2 C4 C5 9.2(5) . .
C21A O2 C4 C5 4.3(4) . .
C21B O2 C4 C3 -172.7(4) . .
C21A O2 C4 C3 -177.6(3) . .
C2 C3 C4 O2 -177.39(19) . .
O1 C3 C4 O2 1.8(3) . .
C2 C3 C4 C5 0.8(3) . .
O1 C3 C4 C5 180.0(2) . .
O2 C4 C5 C6 176.5(2) . .
C3 C4 C5 C6 -1.5(3) . .
C2 C1 C6 C5 0.5(3) . .
C8 C1 C6 C5 -174.63(19) 16_655 .
C2 C1 C6 C7 174.29(19) . .
C8 C1 C6 C7 -0.9(2) 16_655 .
C4 C5 C6 C1 0.8(3) . .
C4 C5 C6 C7 -171.3(2) . .
C8 N2 C7 N1 -2.6(3) . .
C8 N2 C7 C6 173.69(18) . .
C8 N1 C7 N2 175.77(19) 16_655 .
Co1 N1 C7 N2 -0.4(3) . .
C8 N1 C7 C6 -0.9(2) 16_655 .
Co1 N1 C7 C6 -177.04(13) . .
C1 C6 C7 N2 -175.78(18) . .
C5 C6 C7 N2 -2.8(3) . .
C1 C6 C7 N1 1.1(2) . .
C5 C6 C7 N1 174.1(2) . .
C7 N2 C8 N1 3.2(3) . 15_565
C7 N2 C8 C1 -173.75(18) . 15_565
C3 O1 C9 C14 -99.2(2) . .
C3 O1 C9 C10 86.2(2) . .
C14 C9 C10 C11 0.1(3) . .
O1 C9 C10 C11 174.28(19) . .
C14 C9 C10 C15 -176.9(2) . .
O1 C9 C10 C15 -2.8(3) . .
C9 C10 C11 C12 0.6(4) . .
C15 C10 C11 C12 177.6(3) . .
C10 C11 C12 C13 -0.1(5) . .
C11 C12 C13 C14 -1.2(5) . .
C10 C9 C14 C13 -1.3(3) . .
O1 C9 C14 C13 -175.4(2) . .
C10 C9 C14 C18 176.0(2) . .
O1 C9 C14 C18 1.9(3) . .
C12 C13 C14 C9 1.8(4) . .
C12 C13 C14 C18 -175.4(3) . .
C11 C10 C15 C16 -102.0(3) . .
C9 C10 C15 C16 74.9(3) . .
C11 C10 C15 C17 20.8(4) . .
C9 C10 C15 C17 -162.4(2) . .
C9 C14 C18 C19 156.5(3) . .
C13 C14 C18 C19 -26.4(5) . .
C9 C14 C18 C20 -79.8(3) . .
C13 C14 C18 C20 97.3(4) . .
C21B O2 C21A C22A -14(10) . .
C4 O2 C21A C22A 97.5(5) . .
C21B O2 C21A C26A 161(11) . .
C4 O2 C21A C26A -86.8(4) . .
C26A C21A C22A C23A 0.0 . .
O2 C21A C22A C23A 175.5(7) . .
C26A C21A C22A C27A 179.8(6) . .
O2 C21A C22A C27A -4.7(6) . .
C21A C22A C23A C24A 0.0 . .
C27A C22A C23A C24A -179.8(7) . .
C22A C23A C24A C25A 0.0 . .
C23A C24A C25A C26A 0.0 . .
C24A C25A C26A C30 177.4(6) . .
C24A C25A C26A C21A 0.0 . .
C22A C21A C26A C30 -177.0(7) . .
O2 C21A C26A C30 7.2(6) . .
C22A C21A C26A C25A 0.0 . .
O2 C21A C26A C25A -175.8(7) . .
C4 O2 C21B C22B 95.4(5) . .
C21A O2 C21B C22B 166(11) . .
C4 O2 C21B C26B -81.1(6) . .
C21A O2 C21B C26B -11(10) . .
O2 C21B C22B C23B -176.7(8) . .
C26B C21B C22B C23B 0.0 . .
O2 C21B C22B C27B 2.7(7) . .
C26B C21B C22B C27B 179.4(7) . .
C21B C22B C23B C24B 0.0 . .
C27B C22B C23B C24B -179.4(7) . .
C22B C23B C24B C25B 0.0 . .
C23B C24B C25B C26B 0.0 . .
C24B C25B C26B C21B 0.0 . .
C24B C25B C26B C30 -176.6(8) . .
O2 C21B C26B C25B 176.3(9) . .
C22B C21B C26B C25B 0.0 . .
O2 C21B C26B C30 -6.6(6) . .
C22B C21B C26B C30 177.1(7) . .
C23A C22A C27A C29A 26.6(10) . .
C21A C22A C27A C29A -153.2(6) . .
C23A C22A C27A C28A -102.9(7) . .
C21A C22A C27A C28A 77.3(7) . .
C23B C22B C27B C29B 75.7(9) . .
C21B C22B C27B C29B -103.7(9) . .
C23B C22B C27B C28B -58.2(10) . .
C21B C22B C27B C28B 122.5(8) . .
C25A C26A C30 C32B -72.3(9) . .
C21A C26A C30 C32B 104.9(9) . .
C25A C26A C30 C31 72.6(5) . .
C21A C26A C30 C31 -110.3(5) . .
C25A C26A C30 C32A -39.4(7) . .
C21A C26A C30 C32A 137.8(6) . .
C25A C26A C30 C26B -77(6) . .
C21A C26A C30 C26B 100(6) . .
C25B C26B C30 C26A 106(7) . .
C21B C26B C30 C26A -71(6) . .
C25B C26B C30 C32B -68.9(10) . .
C21B C26B C30 C32B 114.3(8) . .
C25B C26B C30 C31 75.2(7) . .
C21B C26B C30 C31 -101.6(4) . .
C25B C26B C30 C32A -36.3(8) . .
C21B C26B C30 C32A 146.9(6) . .
C1S N1S C1S C2S 59.0(11) 15_565 .
C1S N1S C1S C2S -65.2(11) 16_655 .
C1S N1S C1S C2S -3.1(11) 2_665 .
Co1 N1S C1S C2S 176.9(11) . .
C1S N1S C1S C1S -124.2(5) 16_655 15_565
C1S N1S C1S C1S -62.1(2) 2_665 15_565
Co1 N1S C1S C1S 117.9(2) . 15_565
C1S N1S C1S C1S 124.2(5) 15_565 16_655
C1S N1S C1S C1S 62.1(2) 2_665 16_655
Co1 N1S C1S C1S -117.9(2) . 16_655
N1S C1S C2S C3S 6(2) . .
C1S C1S C2S C3S 49.5(16) 15_565 .
C1S C1S C2S C3S -40.5(16) 16_655 .
N1S C1S C2S C2S -40.3(17) . 15_565
C1S C1S C2S C2S 3.0(11) 15_565 15_565
C1S C1S C2S C2S -87.0(11) 16_655 15_565
N1S C1S C2S C2S 49.7(17) . 16_655
C1S C1S C2S C2S 93.0(10) 15_565 16_655
C1S C1S C2S C2S 3.0(11) 16_655 16_655
C1S C2S C3S C2S 58.3(11) . 16_655
C2S C2S C3S C2S 122.3(6) 15_565 16_655
C1S C2S C3S C2S -64.0(11) . 15_565
C2S C2S C3S C2S -122.3(6) 16_655 15_565
C1S C2S C3S C2S -2.9(10) . 2_665
C2S C2S C3S C2S 61.2(3) 15_565 2_665
C2S C2S C3S C2S -61.2(3) 16_655 2_665
C1S C2S C3S C4S 177.1(10) . .
C2S C2S C3S C4S -118.8(3) 15_565 .
C2S C2S C3S C4S 118.8(3) 16_655 .
